data_1534512
loop_
_publ_author_name
'Gerasimenko, A.V.'
'Bukvetskii, B.V.'
'Didenko, N.A.'
'Chernyshev, B.N'

_publ_section_title
;
 Crystal structure of K3TiF3(O2)2 compound
;
_journal_name_full 'Zhurnal Neorganicheskoi Khimii'
_journal_page_first 1611
_journal_page_last 1613
_journal_volume 35
_journal_year 1990
_chemical_formula_sum 'F3 K3 O4 Ti'
_chemical_name_systematic 'K3 Ti F3 (O2)2'
_space_group_IT_number 36
_symmetry_space_group_name_Hall 'C 2c -2'
_symmetry_space_group_name_H-M 'C m c 21'
_cell_angle_alpha 90
_cell_angle_beta 90
_cell_angle_gamma 90
_cell_formula_units_Z 4
_cell_length_a 9.307
_cell_length_b 8.297
_cell_length_c 8.879
_cell_volume 685.638
_citation_journal_id_ASTM ZNOKAQ
_cod_data_source_file Gerasimenko_ZNOKAQ_1990_1014.cif
_cod_data_source_block F3K3O4Ti1
_cod_original_cell_volume 685.6379
_cod_original_formula_sum 'F3 K3 O4 Ti1'
_cod_database_code 1534512

loop_
_symmetry_equiv_pos_as_xyz
x,y,z
-x,-y,z+1/2
-x,y,z
x,-y,z+1/2
x+1/2,y+1/2,z
-x+1/2,-y+1/2,z+1/2
-x+1/2,y+1/2,z
x+1/2,-y+1/2,z+1/2

loop_
_atom_site_label
_atom_site_type_symbol
_atom_site_fract_x
_atom_site_fract_y
_atom_site_fract_z
_atom_site_occupancy
_atom_site_U_iso_or_equiv
F2 F-1 0 0.2416 0.038 1 0.0
O1 O-1 0.1425 0.4253 0.2545 1 0.0
K1 K+1 0.2069 0.0005 0.0052 1 0.0
Ti1 Ti+4 0 0.2621 0.25 1 0.0
F1 F-1 0 0.0246 0.2542 1 0.0
K2 K+1 0 0.2912 0.7504 1 0.0
O2 O-1 0.2091 0.2625 0.2374 1 0.0
F3 F-1 0 0.242 0.4721 1 0.0
